data_7241694
loop_
_publ_author_name
'Yuan, Fei'
'Yuan, Chunmei'
'Cao, Baoyue'
'Di, Youying'
'Wang, Shumin'
'Liu, Mingbao'
'Kumar, Abhinav'
'Shi, Chuncheng'
'Muddassir, Mohd.'

_publ_section_title
;
 Two Ln-based metal--organic frameworks based on the
 5-(1H-1,2,4-triazol-1-yl)-1,3-benzenedicarboxylic acid ligand: syntheses,
 structures, and photocatalytic properties
;
_journal_issue 65
_journal_name_full 'RSC Advances'
_journal_page_first 39771
_journal_page_last 39778
_journal_paper_doi 10.1039/D0RA07159E
_journal_volume 10
_journal_year 2020
_chemical_formula_moiety 'Sm2 (H2 O)3 (C10 H5 N3 O4)3, 3(H2 O)'
_chemical_formula_sum 'C30 H27 N9 O18 Tb2'
_chemical_formula_weight 1119.44
_space_group_crystal_system triclinic
_space_group_IT_number 2
_space_group_name_Hall '-P 1'
_space_group_name_H-M_alt 'P -1'
_atom_sites_solution_hydrogens mixed
_audit_creation_method SHELXL-2014/7
_audit_update_record
;
2020-07-06 deposited with the CCDC.	2020-10-20 downloaded from the CCDC.
;
_cell_angle_alpha 81.7900(9)
_cell_angle_beta 74.0669(9)
_cell_angle_gamma 83.0217(10)
_cell_formula_units_Z 2
_cell_length_a 9.9419(6)
_cell_length_b 13.1775(8)
_cell_length_c 14.3215(9)
_cell_measurement_reflns_used 7394
_cell_measurement_temperature 293(2)
_cell_measurement_theta_max 29.6248
_cell_measurement_theta_min 2.5398
_cell_volume 1778.99(19)
_computing_structure_refinement 'SHELXL-2014/7 (Sheldrick, 2014)'
_diffrn_ambient_temperature 293(2)
_diffrn_measured_fraction_theta_full 0.989
_diffrn_measured_fraction_theta_max 0.787
_diffrn_measurement_device_type Bruker
_diffrn_radiation_type MoK\a
_diffrn_radiation_wavelength 0.71073
_diffrn_reflns_av_R_equivalents 0.0158
_diffrn_reflns_av_unetI/netI 0.0318
_diffrn_reflns_Laue_measured_fraction_full 0.989
_diffrn_reflns_Laue_measured_fraction_max 0.787
_diffrn_reflns_limit_h_max 13
_diffrn_reflns_limit_h_min -12
_diffrn_reflns_limit_k_max 15
_diffrn_reflns_limit_k_min -18
_diffrn_reflns_limit_l_max 18
_diffrn_reflns_limit_l_min -18
_diffrn_reflns_number 10964
_diffrn_reflns_point_group_measured_fraction_full 0.989
_diffrn_reflns_point_group_measured_fraction_max 0.787
_diffrn_reflns_theta_full 25.242
_diffrn_reflns_theta_max 29.977
_diffrn_reflns_theta_min 2.034
_exptl_absorpt_coefficient_mu 4.039
_exptl_absorpt_correction_T_max 0.4325
_exptl_absorpt_correction_T_min 0.2645
_exptl_absorpt_correction_type multi-scan
_exptl_crystal_colour colorless
_exptl_crystal_density_diffrn 2.090
_exptl_crystal_description prism
_exptl_crystal_F_000 1088
_exptl_crystal_size_max 0.260
_exptl_crystal_size_mid 0.180
_exptl_crystal_size_min 0.130
_refine_diff_density_max 1.058
_refine_diff_density_min -0.977
_refine_diff_density_rms 0.122
_refine_ls_extinction_method none
_refine_ls_goodness_of_fit_ref 1.046
_refine_ls_hydrogen_treatment constr
_refine_ls_matrix_type full
_refine_ls_number_parameters 532
_refine_ls_number_reflns 8147
_refine_ls_number_restraints 18
_refine_ls_restrained_S_all 1.050
_refine_ls_R_factor_all 0.0286
_refine_ls_R_factor_gt 0.0260
_refine_ls_shift/su_max 0.001
_refine_ls_shift/su_mean 0.001
_refine_ls_structure_factor_coef Fsqd
_refine_ls_weighting_details 'w=1/[\s^2^(Fo^2^)+(0.0379P)^2^+1.5778P] where P=(Fo^2^+2Fc^2^)/3'
_refine_ls_weighting_scheme calc
_refine_ls_wR_factor_gt 0.0693
_refine_ls_wR_factor_ref 0.0708
_reflns_number_gt 7433
_reflns_number_total 8147
_reflns_threshold_expression 'I > 2\s(I)'
_cod_data_source_file d0ra07159e2.cif
_cod_data_source_block a_CCDC1
_cod_database_code 7241694
_shelx_shelxl_version_number 2014/7
_shelx_estimated_absorpt_t_min 0.420
_shelx_estimated_absorpt_t_max 0.622

loop_
_space_group_symop_operation_xyz
'x, y, z'
'-x, -y, -z'

loop_
_atom_site_label
_atom_site_type_symbol
_atom_site_fract_x
_atom_site_fract_y
_atom_site_fract_z
_atom_site_U_iso_or_equiv
_atom_site_adp_type
_atom_site_occupancy
_atom_site_site_symmetry_order
_atom_site_calc_flag
_atom_site_refinement_flags_posn
_atom_site_refinement_flags_adp
_atom_site_refinement_flags_occupancy
_atom_site_disorder_assembly
_atom_site_disorder_group
Tb1 Tb 0.15354(2) 0.59807(2) -0.04444(2) 0.01774(5) Uani 1 1 d . . . . .
Tb2 Tb 0.09149(2) -0.00568(2) 0.60844(2) 0.02036(5) Uani 1 1 d . . . . .
O1 O 0.2263(2) 0.73878(18) 0.0341(2) 0.0298(5) Uani 1 1 d . . . . .
O2 O 0.3718(2) 0.60506(19) -0.0117(2) 0.0323(6) Uani 1 1 d . . . . .
O3 O 0.8715(2) 0.58135(17) 0.01182(18) 0.0276(5) Uani 1 1 d . . . . .
O4 O 0.9626(3) 0.72990(19) -0.0232(3) 0.0427(7) Uani 1 1 d . . . . .
O5 O 0.0903(3) 0.55401(19) 0.12735(18) 0.0308(5) Uani 1 1 d . . . . .
O6 O -0.0596(2) 0.43105(19) 0.16881(18) 0.0290(5) Uani 1 1 d . . . . .
O7 O 0.0713(3) 0.12687(18) 0.3621(2) 0.0337(6) Uani 1 1 d . . . . .
O8 O 0.1445(3) 0.1414(2) 0.4939(2) 0.0394(7) Uani 1 1 d . . . . .
O9 O 0.1896(3) 0.1084(2) 0.6863(2) 0.0388(7) Uani 1 1 d . . . . .
O10 O 0.3410(2) 0.0167(2) 0.5832(2) 0.0365(6) Uani 1 1 d . . . . .
O11 O 0.8679(2) 0.06473(18) 0.54289(18) 0.0285(5) Uani 1 1 d . . . . .
O12 O 0.8914(3) 0.1111(2) 0.6785(2) 0.0384(6) Uani 1 1 d . . . . .
O1W O 0.2409(3) 0.7338(2) -0.1724(2) 0.0390(6) Uani 1 1 d . . . . .
H1W1 H 0.2924 0.7705 -0.1567 0.059 Uiso 1 1 d R U . . .
H1W2 H 0.1699 0.7668 -0.1855 0.059 Uiso 1 1 d R U . . .
O2W O 0.2237(3) -0.17621(19) 0.6302(2) 0.0360(6) Uani 1 1 d . . . . .
H2W2 H 0.2089 -0.2181 0.5963 0.054 Uiso 1 1 d R U . . .
H2W1 H 0.3080 -0.1636 0.6164 0.054 Uiso 1 1 d R U . . .
O3W O 0.0373(4) -0.0615(3) 0.7857(2) 0.0624(10) Uani 1 1 d . . . . .
H3W1 H 0.0104 -0.0121 0.8189 0.094 Uiso 1 1 d R U . . .
H3W2 H -0.0232 -0.1041 0.7981 0.094 Uiso 1 1 d R U . . .
O4W O 0.5141(4) -0.1812(4) 0.6036(3) 0.0840(13) Uani 1 1 d . U . . .
H4W1 H 0.5477 -0.1395 0.5550 0.126 Uiso 1 1 d R U . . .
H4W2 H 0.5280 -0.1644 0.6541 0.126 Uiso 1 1 d R U . . .
O5W O -0.0446(7) 0.0726(4) 0.9293(5) 0.132(2) Uani 1 1 d . U . . .
H5W1 H -0.1317 0.0861 0.9460 0.198 Uiso 1 1 d R U . . .
H5W2 H -0.0044 0.1272 0.9142 0.198 Uiso 1 1 d R U . . .
O6W O -0.0465(6) 0.7062(4) 0.2484(6) 0.148(3) Uani 1 1 d . U . . .
H6W1 H -0.0110 0.6847 0.1939 0.222 Uiso 1 1 d R U . . .
H6W2 H -0.0802 0.7669 0.2396 0.222 Uiso 1 1 d R U . . .
N1 N 0.5400(3) 0.9758(2) 0.1209(2) 0.0262(6) Uani 1 1 d . . . . .
N2 N 0.4103(4) 1.0249(2) 0.1513(3) 0.0407(8) Uani 1 1 d . . . . .
N3 N 0.5759(4) 1.1149(3) 0.1728(3) 0.0449(9) Uani 1 1 d . . . . .
N4 N 0.2210(3) 0.5203(2) 0.4608(2) 0.0295(6) Uani 1 1 d . . . . .
N5 N 0.3210(5) 0.4883(3) 0.5087(3) 0.0613(12) Uani 1 1 d . . . . .
N6 N 0.2281(4) 0.6490(3) 0.5383(3) 0.0408(8) Uani 1 1 d . . . . .
N7 N 0.4619(3) 0.3821(2) 0.7465(2) 0.0257(6) Uani 1 1 d . . . . .
N8 N 0.5646(3) 0.4335(3) 0.7610(3) 0.0407(8) Uani 1 1 d . . . . .
N9 N 0.3496(3) 0.5096(2) 0.8257(2) 0.0304(6) Uani 1 1 d . . . . .
C1 C 0.3467(3) 0.6919(3) 0.0197(2) 0.0241(6) Uani 1 1 d . . . . .
C2 C 0.4666(3) 0.7397(2) 0.0366(2) 0.0227(6) Uani 1 1 d . . . . .
C3 C 0.6000(3) 0.6883(2) 0.0127(3) 0.0249(7) Uani 1 1 d . . . . .
H3 H 0.6132 0.6243 -0.0103 0.030 Uiso 1 1 calc R U . . .
C4 C 0.7135(3) 0.7333(2) 0.0236(3) 0.0244(7) Uani 1 1 d . . . . .
C5 C 0.6945(3) 0.8291(3) 0.0566(3) 0.0272(7) Uani 1 1 d . . . . .
H5 H 0.7710 0.8601 0.0617 0.033 Uiso 1 1 calc R U . . .
C6 C 0.5606(3) 0.8784(2) 0.0819(2) 0.0224(6) Uani 1 1 d . . . . .
C7 C 0.4461(3) 0.8347(2) 0.0726(2) 0.0231(6) Uani 1 1 d . . . . .
H7 H 0.3566 0.8683 0.0902 0.028 Uiso 1 1 calc R U . . .
C8 C 0.8575(3) 0.6786(2) 0.0026(3) 0.0271(7) Uani 1 1 d . . . . .
C9 C 0.6355(5) 1.0313(3) 0.1343(3) 0.0414(9) Uani 1 1 d . . . . .
H9 H 0.7317 1.0128 0.1184 0.050 Uiso 1 1 calc R U . . .
C10 C 0.4370(5) 1.1078(3) 0.1826(3) 0.0437(10) Uani 1 1 d . . . . .
H10 H 0.3671 1.1572 0.2090 0.052 Uiso 1 1 calc R U . . .
C11 C 0.0350(3) 0.4777(2) 0.1818(2) 0.0235(6) Uani 1 1 d . . . . .
C12 C 0.0892(3) 0.4359(2) 0.2688(2) 0.0245(6) Uani 1 1 d . . . . .
C13 C 0.0887(3) 0.3310(3) 0.2983(3) 0.0258(7) Uani 1 1 d . . . . .
H13 H 0.0561 0.2892 0.2636 0.031 Uiso 1 1 calc R U . . .
C14 C 0.1362(3) 0.2873(2) 0.3789(3) 0.0257(7) Uani 1 1 d . . . . .
C15 C 0.1820(3) 0.3500(3) 0.4324(3) 0.0280(7) Uani 1 1 d . . . . .
H15 H 0.2128 0.3219 0.4871 0.034 Uiso 1 1 calc R U . . .
C16 C 0.1810(3) 0.4545(3) 0.4028(2) 0.0248(6) Uani 1 1 d . . . . .
C17 C 0.1368(3) 0.4982(3) 0.3207(3) 0.0262(7) Uani 1 1 d . . . . .
H17 H 0.1392 0.5685 0.3009 0.031 Uiso 1 1 calc R U . . .
C18 C 0.1174(3) 0.1759(3) 0.4146(3) 0.0286(7) Uani 1 1 d . . . . .
C19 C 0.1678(4) 0.6155(3) 0.4801(3) 0.0332(8) Uani 1 1 d . . . . .
H19 H 0.0972 0.6528 0.4553 0.040 Uiso 1 1 calc R U . . .
C20 C 0.3228(6) 0.5690(4) 0.5531(4) 0.0552(13) Uani 1 1 d . . . . .
H20 H 0.3839 0.5711 0.5915 0.066 Uiso 1 1 calc R U . . .
C21 C 0.3132(3) 0.0868(3) 0.6381(2) 0.0244(6) Uani 1 1 d . . . . .
C22 C 0.4279(3) 0.1441(3) 0.6481(2) 0.0235(6) Uani 1 1 d . . . . .
C23 C 0.5676(3) 0.1044(2) 0.6215(2) 0.0243(6) Uani 1 1 d . . . . .
H23 H 0.5923 0.0459 0.5891 0.029 Uiso 1 1 calc R U . . .
C24 C 0.6696(3) 0.1525(2) 0.6434(2) 0.0229(6) Uani 1 1 d . . . . .
C25 C 0.6342(3) 0.2429(2) 0.6877(2) 0.0229(6) Uani 1 1 d . . . . .
H25 H 0.7017 0.2734 0.7054 0.028 Uiso 1 1 calc R U . . .
C26 C 0.4973(3) 0.2867(2) 0.7049(2) 0.0232(6) Uani 1 1 d . . . . .
C27 C 0.3935(3) 0.2377(3) 0.6875(2) 0.0246(6) Uani 1 1 d . . . . .
H27 H 0.3012 0.2667 0.7019 0.030 Uiso 1 1 calc R U . . .
C28 C 0.8185(3) 0.1077(2) 0.6208(2) 0.0233(6) Uani 1 1 d . . . . .
C29 C 0.4916(4) 0.5089(3) 0.8075(3) 0.0399(9) Uani 1 1 d . . . . .
H29 H 0.5337 0.5588 0.8268 0.048 Uiso 1 1 calc R U . . .
C30 C 0.3359(3) 0.4279(3) 0.7860(3) 0.0263(7) Uani 1 1 d . . . . .
H30 H 0.2507 0.4058 0.7856 0.032 Uiso 1 1 calc R U . . .

loop_
_atom_site_aniso_label
_atom_site_aniso_U_11
_atom_site_aniso_U_22
_atom_site_aniso_U_33
_atom_site_aniso_U_23
_atom_site_aniso_U_13
_atom_site_aniso_U_12
Tb1 0.01443(7) 0.01579(7) 0.02501(9) -0.00334(6) -0.00769(6) -0.00205(5)
Tb2 0.01815(8) 0.01915(8) 0.02763(9) -0.00612(6) -0.01064(6) -0.00165(5)
O1 0.0184(11) 0.0268(12) 0.0481(15) -0.0088(11) -0.0131(10) -0.0017(9)
O2 0.0213(11) 0.0330(13) 0.0495(16) -0.0195(12) -0.0139(11) -0.0003(10)
O3 0.0281(12) 0.0191(11) 0.0355(14) -0.0044(9) -0.0097(10) 0.0033(9)
O4 0.0174(11) 0.0260(12) 0.089(2) -0.0125(14) -0.0181(13) -0.0008(10)
O5 0.0400(14) 0.0285(12) 0.0284(13) -0.0007(10) -0.0139(11) -0.0123(11)
O6 0.0271(12) 0.0367(13) 0.0283(13) -0.0018(10) -0.0135(10) -0.0098(10)
O7 0.0376(14) 0.0264(12) 0.0468(16) -0.0005(11) -0.0243(12) -0.0137(10)
O8 0.0530(17) 0.0313(13) 0.0436(16) 0.0057(12) -0.0278(14) -0.0187(12)
O9 0.0188(12) 0.0534(17) 0.0498(17) -0.0288(14) -0.0056(11) -0.0060(11)
O10 0.0211(12) 0.0390(14) 0.0569(18) -0.0281(13) -0.0129(11) 0.0015(10)
O11 0.0246(11) 0.0275(12) 0.0345(14) -0.0129(10) -0.0078(10) 0.0043(9)
O12 0.0219(12) 0.0524(17) 0.0479(17) -0.0242(13) -0.0156(11) 0.0066(11)
O1W 0.0484(16) 0.0359(14) 0.0385(15) 0.0049(12) -0.0182(13) -0.0207(12)
O2W 0.0359(14) 0.0273(12) 0.0511(17) -0.0096(11) -0.0214(12) 0.0018(10)
O3W 0.105(3) 0.0480(19) 0.0390(18) -0.0054(14) -0.0235(19) -0.0137(19)
O4W 0.068(3) 0.106(3) 0.077(3) -0.017(2) -0.024(2) 0.016(2)
O5W 0.165(6) 0.100(4) 0.138(5) -0.060(4) -0.049(4) 0.039(4)
O6W 0.118(5) 0.075(3) 0.217(7) -0.070(4) 0.033(4) 0.001(3)
N1 0.0273(14) 0.0214(13) 0.0311(16) -0.0026(11) -0.0098(12) -0.0019(11)
N2 0.0353(17) 0.0283(16) 0.052(2) -0.0063(14) -0.0015(15) 0.0027(13)
N3 0.064(2) 0.0274(16) 0.051(2) -0.0112(15) -0.0239(18) -0.0050(16)
N4 0.0346(16) 0.0267(14) 0.0323(16) -0.0021(12) -0.0161(13) -0.0073(12)
N5 0.082(3) 0.044(2) 0.084(3) -0.020(2) -0.066(3) 0.009(2)
N6 0.054(2) 0.0338(17) 0.0382(19) -0.0084(14) -0.0130(16) -0.0099(15)
N7 0.0194(13) 0.0246(13) 0.0334(16) -0.0110(12) -0.0033(11) -0.0026(10)
N8 0.0220(14) 0.0417(18) 0.061(2) -0.0269(17) -0.0005(14) -0.0112(13)
N9 0.0253(14) 0.0278(14) 0.0383(17) -0.0135(13) -0.0037(12) -0.0026(11)
C1 0.0188(14) 0.0296(16) 0.0263(17) -0.0036(13) -0.0086(12) -0.0048(12)
C2 0.0185(14) 0.0243(15) 0.0281(17) -0.0027(13) -0.0104(12) -0.0034(12)
C3 0.0235(15) 0.0191(14) 0.0364(19) -0.0059(13) -0.0138(13) -0.0011(12)
C4 0.0184(14) 0.0188(14) 0.0383(19) -0.0026(13) -0.0118(13) -0.0010(11)
C5 0.0200(15) 0.0236(15) 0.042(2) -0.0041(14) -0.0132(14) -0.0036(12)
C6 0.0251(15) 0.0162(13) 0.0273(17) -0.0025(12) -0.0092(13) -0.0021(11)
C7 0.0205(14) 0.0231(15) 0.0272(17) -0.0028(13) -0.0096(12) -0.0005(12)
C8 0.0212(15) 0.0226(15) 0.041(2) -0.0076(14) -0.0148(14) 0.0024(12)
C9 0.042(2) 0.0306(19) 0.060(3) -0.0125(18) -0.023(2) -0.0045(16)
C10 0.054(3) 0.0263(18) 0.043(2) -0.0101(17) -0.0004(19) 0.0030(17)
C11 0.0233(15) 0.0257(15) 0.0234(16) -0.0044(13) -0.0079(12) -0.0033(12)
C12 0.0199(14) 0.0273(16) 0.0284(17) -0.0023(13) -0.0081(12) -0.0066(12)
C13 0.0263(16) 0.0260(16) 0.0301(18) -0.0038(13) -0.0133(13) -0.0073(13)
C14 0.0230(15) 0.0237(15) 0.0340(18) 0.0001(13) -0.0128(13) -0.0072(12)
C15 0.0270(16) 0.0288(16) 0.0329(19) -0.0001(14) -0.0154(14) -0.0076(13)
C16 0.0238(15) 0.0275(16) 0.0273(17) -0.0038(13) -0.0111(13) -0.0078(12)
C17 0.0260(16) 0.0241(15) 0.0308(18) -0.0007(13) -0.0104(13) -0.0075(13)
C18 0.0223(15) 0.0260(16) 0.040(2) 0.0027(14) -0.0136(14) -0.0072(13)
C19 0.0372(19) 0.0289(17) 0.035(2) -0.0052(15) -0.0089(15) -0.0068(15)
C20 0.074(3) 0.050(3) 0.062(3) -0.015(2) -0.047(3) -0.007(2)
C21 0.0223(15) 0.0258(15) 0.0296(17) -0.0073(13) -0.0125(13) -0.0012(12)
C22 0.0201(14) 0.0287(16) 0.0241(16) -0.0073(13) -0.0077(12) -0.0020(12)
C23 0.0230(15) 0.0229(15) 0.0285(17) -0.0069(13) -0.0086(13) 0.0009(12)
C24 0.0208(14) 0.0256(15) 0.0226(16) -0.0052(12) -0.0064(12) 0.0015(12)
C25 0.0201(14) 0.0244(15) 0.0251(16) -0.0086(13) -0.0037(12) -0.0035(12)
C26 0.0244(15) 0.0215(14) 0.0245(16) -0.0082(12) -0.0046(12) -0.0027(12)
C27 0.0187(14) 0.0275(16) 0.0295(17) -0.0105(14) -0.0068(12) 0.0009(12)
C28 0.0168(14) 0.0226(15) 0.0306(17) -0.0068(13) -0.0048(12) -0.0010(11)
C29 0.0274(18) 0.0348(19) 0.059(3) -0.0237(19) -0.0010(17) -0.0114(15)
C30 0.0175(14) 0.0289(16) 0.0325(18) -0.0101(14) -0.0033(12) -0.0020(12)

loop_
_atom_type_symbol
_atom_type_description
_atom_type_scat_dispersion_real
_atom_type_scat_dispersion_imag
_atom_type_scat_source
C C 0.0033 0.0016 'International Tables Vol C Tables 4.2.6.8 and 6.1.1.4'
H H 0.0000 0.0000 'International Tables Vol C Tables 4.2.6.8 and 6.1.1.4'
N N 0.0061 0.0033 'International Tables Vol C Tables 4.2.6.8 and 6.1.1.4'
O O 0.0106 0.0060 'International Tables Vol C Tables 4.2.6.8 and 6.1.1.4'
Tb Tb -0.1723 4.1537 'International Tables Vol C Tables 4.2.6.8 and 6.1.1.4'

loop_
_geom_angle_atom_site_label_1
_geom_angle_atom_site_label_2
_geom_angle_atom_site_label_3
_geom_angle
_geom_angle_site_symmetry_1
_geom_angle_site_symmetry_3
_geom_angle_publ_flag
O6 Tb1 O2 140.80(9) 2_565 . ?
O6 Tb1 O5 133.51(8) 2_565 . ?
O2 Tb1 O5 80.16(9) . . ?
O6 Tb1 O3 77.79(8) 2_565 2_665 ?
O2 Tb1 O3 101.04(8) . 2_665 ?
O5 Tb1 O3 71.78(8) . 2_665 ?
O6 Tb1 O4 81.23(10) 2_565 1_455 ?
O2 Tb1 O4 126.01(8) . 1_455 ?
O5 Tb1 O4 88.13(10) . 1_455 ?
O3 Tb1 O4 124.84(8) 2_665 1_455 ?
O6 Tb1 O1W 77.56(9) 2_565 . ?
O2 Tb1 O1W 82.08(9) . . ?
O5 Tb1 O1W 143.29(9) . . ?
O3 Tb1 O1W 143.58(9) 2_665 . ?
O4 Tb1 O1W 76.84(10) 1_455 . ?
O6 Tb1 O1 143.79(8) 2_565 . ?
O2 Tb1 O1 52.71(7) . . ?
O5 Tb1 O1 71.85(8) . . ?
O3 Tb1 O1 138.19(8) 2_665 . ?
O4 Tb1 O1 73.50(8) 1_455 . ?
O1W Tb1 O1 71.80(9) . . ?
O6 Tb1 N9 71.53(9) 2_565 1_554 ?
O2 Tb1 N9 70.82(9) . 1_554 ?
O5 Tb1 N9 128.18(10) . 1_554 ?
O3 Tb1 N9 72.90(9) 2_665 1_554 ?
O4 Tb1 N9 143.59(11) 1_455 1_554 ?
O1W Tb1 N9 74.08(10) . 1_554 ?
O1 Tb1 N9 116.40(8) . 1_554 ?
O6 Tb1 O3 65.71(8) 2_565 1_455 ?
O2 Tb1 O3 152.62(8) . 1_455 ?
O5 Tb1 O3 72.79(8) . 1_455 ?
O3 Tb1 O3 74.70(8) 2_665 1_455 ?
O4 Tb1 O3 50.19(8) 1_455 1_455 ?
O1W Tb1 O3 117.72(8) . 1_455 ?
O1 Tb1 O3 112.79(7) . 1_455 ?
N9 Tb1 O3 130.48(8) 1_554 1_455 ?
O11 Tb2 O7 77.10(9) 2_656 2_556 ?
O11 Tb2 O8 75.32(9) 2_656 . ?
O7 Tb2 O8 134.35(9) 2_556 . ?
O11 Tb2 O9 139.09(9) 2_656 . ?
O7 Tb2 O9 143.55(10) 2_556 . ?
O8 Tb2 O9 73.79(10) . . ?
O11 Tb2 O12 124.52(8) 2_656 1_455 ?
O7 Tb2 O12 85.37(9) 2_556 1_455 ?
O8 Tb2 O12 81.24(11) . 1_455 ?
O9 Tb2 O12 76.00(8) . 1_455 ?
O11 Tb2 O10 92.32(8) 2_656 . ?
O7 Tb2 O10 144.17(9) 2_556 . ?
O8 Tb2 O10 72.61(10) . . ?
O9 Tb2 O10 53.06(8) . . ?
O12 Tb2 O10 127.12(8) 1_455 . ?
O11 Tb2 O3W 143.15(10) 2_656 . ?
O7 Tb2 O3W 74.27(11) 2_556 . ?
O8 Tb2 O3W 141.46(10) . . ?
O9 Tb2 O3W 70.92(11) . . ?
O12 Tb2 O3W 75.72(11) 1_455 . ?
O10 Tb2 O3W 97.45(12) . . ?
O11 Tb2 O2W 77.16(8) 2_656 . ?
O7 Tb2 O2W 74.06(9) 2_556 . ?
O8 Tb2 O2W 132.12(10) . . ?
O9 Tb2 O2W 105.17(9) . . ?
O12 Tb2 O2W 146.20(10) 1_455 . ?
O10 Tb2 O2W 70.20(9) . . ?
O3W Tb2 O2W 73.06(11) . . ?
O11 Tb2 O11 73.96(8) 2_656 1_455 ?
O7 Tb2 O11 67.21(8) 2_556 1_455 ?
O8 Tb2 O11 70.58(9) . 1_455 ?
O9 Tb2 O11 118.73(8) . 1_455 ?
O12 Tb2 O11 50.82(8) 1_455 1_455 ?
O10 Tb2 O11 142.87(9) . 1_455 ?
O3W Tb2 O11 114.33(11) . 1_455 ?
O2W Tb2 O11 135.65(8) . 1_455 ?
C1 O1 Tb1 87.85(19) . . ?
C1 O2 Tb1 97.59(19) . . ?
C8 O3 Tb1 168.0(2) . 2_665 ?
C8 O3 Tb1 86.52(19) . 1_655 ?
Tb1 O3 Tb1 105.30(8) 2_665 1_655 ?
C8 O4 Tb1 102.3(2) . 1_655 ?
C11 O5 Tb1 132.9(2) . . ?
C11 O6 Tb1 140.2(2) . 2_565 ?
C18 O7 Tb2 135.3(2) . 2_556 ?
C18 O8 Tb2 135.5(2) . . ?
C21 O9 Tb2 93.6(2) . . ?
C21 O10 Tb2 92.19(19) . . ?
C28 O11 Tb2 166.0(2) . 2_656 ?
C28 O11 Tb2 87.97(18) . 1_655 ?
Tb2 O11 Tb2 106.04(8) 2_656 1_655 ?
C28 O12 Tb2 99.1(2) . 1_655 ?
C9 N1 N2 109.3(3) . . ?
C9 N1 C6 129.0(3) . . ?
N2 N1 C6 121.7(3) . . ?
C10 N2 N1 102.6(3) . . ?
C9 N3 C10 102.9(3) . . ?
C19 N4 N5 109.5(3) . . ?
C19 N4 C16 128.8(3) . . ?
N5 N4 C16 121.7(3) . . ?
C20 N5 N4 102.1(3) . . ?
C19 N6 C20 102.7(3) . . ?
C30 N7 N8 110.0(3) . . ?
C30 N7 C26 129.4(3) . . ?
N8 N7 C26 120.2(3) . . ?
C29 N8 N7 102.1(3) . . ?
C30 N9 C29 102.4(3) . . ?
C30 N9 Tb1 124.9(2) . 1_556 ?
C29 N9 Tb1 129.2(2) . 1_556 ?
O1 C1 O2 121.4(3) . . ?
O1 C1 C2 120.6(3) . . ?
O2 C1 C2 118.0(3) . . ?
O1 C1 Tb1 65.67(17) . . ?
O2 C1 Tb1 56.07(16) . . ?
C2 C1 Tb1 170.0(2) . . ?
C3 C2 C7 120.4(3) . . ?
C3 C2 C1 118.4(3) . . ?
C7 C2 C1 121.1(3) . . ?
C2 C3 C4 119.4(3) . . ?
C5 C4 C3 120.4(3) . . ?
C5 C4 C8 118.6(3) . . ?
C3 C4 C8 121.0(3) . . ?
C4 C5 C6 119.5(3) . . ?
C7 C6 C5 121.1(3) . . ?
C7 C6 N1 119.5(3) . . ?
C5 C6 N1 119.4(3) . . ?
C6 C7 C2 119.1(3) . . ?
O4 C8 O3 121.0(3) . . ?
O4 C8 C4 119.4(3) . . ?
O3 C8 C4 119.5(3) . . ?
O4 C8 Tb1 53.03(16) . 1_655 ?
O3 C8 Tb1 68.01(17) . 1_655 ?
C4 C8 Tb1 172.5(2) . 1_655 ?
N3 C9 N1 111.0(4) . . ?
N2 C10 N3 114.2(4) . . ?
O6 C11 O5 126.1(3) . . ?
O6 C11 C12 116.0(3) . . ?
O5 C11 C12 117.9(3) . . ?
C17 C12 C13 119.6(3) . . ?
C17 C12 C11 122.4(3) . . ?
C13 C12 C11 118.0(3) . . ?
C12 C13 C14 121.0(3) . . ?
C13 C14 C15 119.6(3) . . ?
C13 C14 C18 118.7(3) . . ?
C15 C14 C18 121.1(3) . . ?
C16 C15 C14 118.9(3) . . ?
C15 C16 C17 121.7(3) . . ?
C15 C16 N4 119.1(3) . . ?
C17 C16 N4 119.2(3) . . ?
C12 C17 C16 119.2(3) . . ?
O8 C18 O7 126.3(3) . . ?
O8 C18 C14 117.6(3) . . ?
O7 C18 C14 116.0(3) . . ?
N6 C19 N4 110.9(3) . . ?
N5 C20 N6 114.7(4) . . ?
O10 C21 O9 120.7(3) . . ?
O10 C21 C22 120.1(3) . . ?
O9 C21 C22 119.1(3) . . ?
O10 C21 Tb2 61.21(17) . . ?
O9 C21 Tb2 59.88(17) . . ?
C22 C21 Tb2 174.9(2) . . ?
C23 C22 C27 119.8(3) . . ?
C23 C22 C21 121.1(3) . . ?
C27 C22 C21 119.2(3) . . ?
C24 C23 C22 119.7(3) . . ?
C23 C24 C25 120.4(3) . . ?
C23 C24 C28 120.5(3) . . ?
C25 C24 C28 119.1(3) . . ?
C26 C25 C24 119.1(3) . . ?
C27 C26 C25 121.2(3) . . ?
C27 C26 N7 119.6(3) . . ?
C25 C26 N7 119.2(3) . . ?
C26 C27 C22 119.5(3) . . ?
O12 C28 O11 121.2(3) . . ?
O12 C28 C24 120.1(3) . . ?
O11 C28 C24 118.6(3) . . ?
O12 C28 Tb2 55.79(16) . 1_655 ?
O11 C28 Tb2 66.11(16) . 1_655 ?
C24 C28 Tb2 169.5(2) . 1_655 ?
N8 C29 N9 115.4(3) . . ?
N9 C30 N7 110.1(3) . . ?

loop_
_geom_bond_atom_site_label_1
_geom_bond_atom_site_label_2
_geom_bond_distance
_geom_bond_site_symmetry_2
_geom_bond_publ_flag
Tb1 O6 2.321(2) 2_565 ?
Tb1 O2 2.357(2) . ?
Tb1 O5 2.370(3) . ?
Tb1 O3 2.373(2) 2_665 ?
Tb1 O4 2.397(2) 1_455 ?
Tb1 O1W 2.424(3) . ?
Tb1 O1 2.568(2) . ?
Tb1 N9 2.587(3) 1_554 ?
Tb1 O3 2.724(2) 1_455 ?
Tb2 O11 2.322(2) 2_656 ?
Tb2 O7 2.325(2) 2_556 ?
Tb2 O8 2.365(3) . ?
Tb2 O9 2.426(2) . ?
Tb2 O12 2.436(2) 1_455 ?
Tb2 O10 2.455(2) . ?
Tb2 O3W 2.468(3) . ?
Tb2 O2W 2.486(2) . ?
Tb2 O11 2.661(2) 1_455 ?
O1 C1 1.257(4) . ?
O2 C1 1.261(4) . ?
O3 C8 1.263(4) . ?
O3 Tb1 2.374(2) 2_665 ?
O3 Tb1 2.724(2) 1_655 ?
O4 C8 1.255(4) . ?
O4 Tb1 2.397(2) 1_655 ?
O5 C11 1.264(4) . ?
O6 C11 1.251(4) . ?
O6 Tb1 2.321(2) 2_565 ?
O7 C18 1.263(4) . ?
O7 Tb2 2.325(2) 2_556 ?
O8 C18 1.249(4) . ?
O9 C21 1.254(4) . ?
O10 C21 1.254(4) . ?
O11 C28 1.272(4) . ?
O11 Tb2 2.322(2) 2_656 ?
O11 Tb2 2.661(2) 1_655 ?
O12 C28 1.249(4) . ?
O12 Tb2 2.436(2) 1_655 ?
N1 C9 1.335(5) . ?
N1 N2 1.357(4) . ?
N1 C6 1.441(4) . ?
N2 C10 1.319(5) . ?
N3 C9 1.306(5) . ?
N3 C10 1.363(6) . ?
N4 C19 1.336(5) . ?
N4 N5 1.352(4) . ?
N4 C16 1.439(4) . ?
N5 C20 1.318(6) . ?
N6 C19 1.300(5) . ?
N6 C20 1.358(6) . ?
N7 C30 1.334(4) . ?
N7 N8 1.367(4) . ?
N7 C26 1.433(4) . ?
N8 C29 1.305(5) . ?
N9 C30 1.324(4) . ?
N9 C29 1.363(5) . ?
N9 Tb1 2.587(3) 1_556 ?
C1 C2 1.504(4) . ?
C2 C3 1.391(4) . ?
C2 C7 1.393(4) . ?
C3 C4 1.391(4) . ?
C4 C5 1.384(5) . ?
C4 C8 1.495(4) . ?
C5 C6 1.385(4) . ?
C6 C7 1.382(4) . ?
C8 Tb1 2.932(3) 1_655 ?
C11 C12 1.499(4) . ?
C12 C17 1.382(5) . ?
C12 C13 1.387(5) . ?
C13 C14 1.389(4) . ?
C14 C15 1.393(5) . ?
C14 C18 1.500(4) . ?
C15 C16 1.382(5) . ?
C16 C17 1.392(5) . ?
C21 C22 1.491(4) . ?
C22 C23 1.393(4) . ?
C22 C27 1.394(4) . ?
C23 C24 1.383(4) . ?
C24 C25 1.391(4) . ?
C24 C28 1.492(4) . ?
C25 C26 1.383(4) . ?
C26 C27 1.376(4) . ?
C28 Tb2 2.908(3) 1_655 ?
